data_4515660
loop_
_publ_author_name
'Zhu, Cheng-Liang'
'Wang, Cheng'
'Qin, Qi-Xue'
'Yruegas, Sam'
'Martin, Caleb D.'
'Xu, Hao'

_publ_section_title
;
 Iron(II)-Catalyzed Azidotrifluoromethylation of Olefins and
 N-Heterocycles for Expedient Vicinal Trifluoromethyl Amine Synthesis.
;
_journal_issue 6
_journal_name_full 'ACS catalysis'
_journal_page_first 5032
_journal_page_last 5037
_journal_paper_doi 10.1021/acscatal.8b01253
_journal_volume 8
_journal_year 2018
_chemical_absolute_configuration ad
_chemical_formula_moiety 'C17 H21 F3 N2 O4 S, C H Cl3'
_chemical_formula_sum 'C18 H22 Cl3 F3 N2 O4 S'
_chemical_formula_weight 525.78
_space_group_crystal_system orthorhombic
_space_group_IT_number 19
_space_group_name_Hall 'P 2ac 2ab'
_space_group_name_H-M_alt 'P 21 21 21'
_atom_sites_solution_hydrogens mixed
_atom_sites_solution_primary dual
_audit_creation_date 2016-11-14
_audit_creation_method
;
Olex2 1.2-alpha
(compiled 2016.11.07 svn.r3352 for OlexSys, GUI svn.r5261)
;
_cell_angle_alpha 90
_cell_angle_beta 90
_cell_angle_gamma 90
_cell_formula_units_Z 4
_cell_length_a 6.1287(3)
_cell_length_b 17.2349(8)
_cell_length_c 21.6302(11)
_cell_measurement_reflns_used 9970
_cell_measurement_temperature 173(2)
_cell_measurement_theta_max 72.23
_cell_measurement_theta_min 2.56
_cell_volume 2284.74(19)
_computing_cell_refinement 'SAINT v8.34A (Bruker, 2013)'
_computing_data_collection 'COSMO (BRUKER, V1.61, 2009)'
_computing_data_reduction 'SAINT v8.34A (Bruker, 2013)'
_computing_molecular_graphics 'Olex2 (Dolomanov et al., 2009)'
_computing_publication_material 'Olex2 (Dolomanov et al., 2009)'
_computing_structure_refinement 'XL (Sheldrick, 2008)'
_computing_structure_solution 'ShelXT (Sheldrick, 2015)'
_diffrn_ambient_temperature 173(2)
_diffrn_detector_area_resol_mean 8.36
_diffrn_measured_fraction_theta_full 0.982
_diffrn_measured_fraction_theta_max 0.972
_diffrn_measurement_device_type 'Bruker APEX-II CCD'
_diffrn_measurement_method '\w and \f'
_diffrn_radiation_monochromator graphite
_diffrn_radiation_type CuK\a
_diffrn_radiation_wavelength 1.54178
_diffrn_reflns_av_R_equivalents 0.0241
_diffrn_reflns_av_unetI/netI 0.0392
_diffrn_reflns_Laue_measured_fraction_full 0.982
_diffrn_reflns_Laue_measured_fraction_max 0.972
_diffrn_reflns_limit_h_max 6
_diffrn_reflns_limit_h_min -7
_diffrn_reflns_limit_k_max 18
_diffrn_reflns_limit_k_min -21
_diffrn_reflns_limit_l_max 22
_diffrn_reflns_limit_l_min -26
_diffrn_reflns_number 11991
_diffrn_reflns_point_group_measured_fraction_full 0.977
_diffrn_reflns_point_group_measured_fraction_max 0.962
_diffrn_reflns_theta_full 67.679
_diffrn_reflns_theta_max 72.220
_diffrn_reflns_theta_min 3.279
_diffrn_source 'sealed tube'
_diffrn_standards_number 0
_exptl_absorpt_coefficient_mu 4.968
_exptl_absorpt_correction_T_max 0.7536
_exptl_absorpt_correction_T_min 0.6362
_exptl_absorpt_correction_type multi-scan
_exptl_absorpt_process_details
'SADABS-2012/1 (Bruker,2012) was used for absorption correction. wR2(int) was 0.0762 before and 0.0577 after correction. The Ratio of minimum to maximum transmission is 0.8442. The \l/2 correction factor is 0.0015.'
_exptl_crystal_colour colourless
_exptl_crystal_colour_primary colourless
_exptl_crystal_density_diffrn 1.529
_exptl_crystal_description block
_exptl_crystal_F_000 1080
_exptl_crystal_recrystallization_method 'used as received'
_exptl_crystal_size_max 0.346
_exptl_crystal_size_mid 0.336
_exptl_crystal_size_min 0.258
_refine_diff_density_max 0.624
_refine_diff_density_min -0.349
_refine_diff_density_rms 0.057
_refine_ls_abs_structure_details
;
 Flack x determined using 1722 quotients [(I+)-(I-)]/[(I+)+(I-)]
 (Parsons, Flack and Wagner, Acta Cryst. B69 (2013) 249-259).
;
_refine_ls_abs_structure_Flack 0.031(5)
_refine_ls_extinction_method none
_refine_ls_goodness_of_fit_ref 1.029
_refine_ls_hydrogen_treatment mixed
_refine_ls_matrix_type full
_refine_ls_number_parameters 287
_refine_ls_number_reflns 4343
_refine_ls_number_restraints 0
_refine_ls_restrained_S_all 1.029
_refine_ls_R_factor_all 0.0397
_refine_ls_R_factor_gt 0.0386
_refine_ls_shift/su_max 0.000
_refine_ls_shift/su_mean 0.000
_refine_ls_structure_factor_coef Fsqd
_refine_ls_weighting_details 'w=1/[\s^2^(Fo^2^)+(0.0398P)^2^+2.0763P] where P=(Fo^2^+2Fc^2^)/3'
_refine_ls_weighting_scheme calc
_refine_ls_wR_factor_gt 0.0983
_refine_ls_wR_factor_ref 0.0991
_reflns_Friedel_coverage 0.711
_reflns_Friedel_fraction_full 0.969
_reflns_Friedel_fraction_max 0.949
_reflns_number_gt 4213
_reflns_number_total 4343
_reflns_threshold_expression 'I > 2\s(I)'
_cod_data_source_file cs8b01253_si_002.cif
_cod_data_source_block hx1116a
_cod_database_code 4515660
_shelxl_version_number 2014/6
_shelx_space_group_comment
;
The symmetry employed for this shelxl refinement is uniquely defined
by the following loop, which should always be used as a source of
symmetry information in preference to the above space-group names.
They are only intended as comments.
;
_shelx_estimated_absorpt_t_max 0.360
_shelx_estimated_absorpt_t_min 0.278
_olex2_refinement_description
;
1. Fixed Uiso
 At 1.2 times of:
  All C(H) groups, All C(H,H) groups
 At 1.5 times of:
  All C(H,H,H) groups
2.a Ternary CH refined with riding coordinates:
 C3(H3), C5(H5), C7(H7), C18(H18)
2.b Secondary CH2 refined with riding coordinates:
 C2(H2A,H2B), C6(H6A,H6B)
2.c Aromatic/amide H refined with riding coordinates:
 C13(H13), C14(H14), C16(H16), C17(H17)
2.d Idealised Me refined as rotating group:
 C8(H8A,H8B,H8C), C9(H9A,H9B,H9C), C10(H10A,H10B,H10C)
;
_olex2_diffrn_ambient_temperature_device 'Oxford Cryosystems'
_olex2_exptl_crystal_mounting_method 'The crystal was mounted on a glass fibre with paratone oil'
_olex2_submission_original_sample_id CZ-2
_olex2_submission_special_instructions 'No special instructions were received'

loop_
_space_group_symop_operation_xyz
'x, y, z'
'-x+1/2, -y, z+1/2'
'-x, y+1/2, -z+1/2'
'x+1/2, -y+1/2, -z'

loop_
_atom_site_label
_atom_site_type_symbol
_atom_site_fract_x
_atom_site_fract_y
_atom_site_fract_z
_atom_site_U_iso_or_equiv
_atom_site_adp_type
_atom_site_occupancy
_atom_site_site_symmetry_order
_atom_site_calc_flag
_atom_site_refinement_flags_posn
S1 S 0.99090(13) 0.35707(4) 0.53917(4) 0.02093(18) Uani 1 1 d .
F1 F 1.1368(4) 0.22160(13) 0.74368(11) 0.0371(6) Uani 1 1 d .
F2 F 0.8226(5) 0.18001(17) 0.7201(2) 0.0807(13) Uani 1 1 d .
F3 F 1.0617(5) 0.19751(15) 0.64926(14) 0.0582(8) Uani 1 1 d .
O10 O 1.1410(4) 0.39765(14) 0.57827(12) 0.0277(5) Uani 1 1 d .
O11 O 0.2868(6) 0.5760(2) 0.38472(18) 0.0572(9) Uani 1 1 d .
O12 O 0.5400(6) 0.66047(15) 0.39984(14) 0.0433(8) Uani 1 1 d .
O13 O 1.0737(5) 0.30667(16) 0.49195(13) 0.0363(6) Uani 1 1 d .
N1 N 0.4638(6) 0.59538(19) 0.40495(14) 0.0347(8) Uani 1 1 d .
N2 N 0.8292(5) 0.30539(16) 0.58042(14) 0.0213(6) Uani 1 1 d .
C1 C 0.7339(6) 0.32521(18) 0.64174(16) 0.0207(7) Uani 1 1 d .
C2 C 0.6683(6) 0.41155(18) 0.64350(16) 0.0210(7) Uani 1 1 d .
H2A H 0.7991 0.4438 0.6357 0.025 Uiso 1 1 calc R
H2B H 0.5621 0.4219 0.6100 0.025 Uiso 1 1 calc R
C3 C 0.5682(6) 0.43494(19) 0.70493(17) 0.0249(7) Uani 1 1 d .
H3 H 0.4067 0.4433 0.7043 0.030 Uiso 1 1 calc R
C4 C 0.6918(7) 0.4835(2) 0.75149(18) 0.0305(8) Uani 1 1 d .
C5 C 0.6558(9) 0.3985(2) 0.76290(18) 0.0404(10) Uani 1 1 d .
H5 H 0.5409 0.3876 0.7946 0.048 Uiso 1 1 calc R
C6 C 0.8258(11) 0.3368(3) 0.7589(2) 0.0607(16) Uani 1 1 d .
H6A H 0.7690 0.2903 0.7804 0.073 Uiso 1 1 calc R
H6B H 0.9548 0.3549 0.7824 0.073 Uiso 1 1 calc R
C7 C 0.9059(6) 0.3108(2) 0.69340(16) 0.0241(7) Uani 1 1 d .
H7 H 1.0388 0.3419 0.6830 0.029 Uiso 1 1 calc R
C8 C 0.5311(6) 0.2750(2) 0.64828(19) 0.0293(8) Uani 1 1 d .
H8A H 0.4194 0.2928 0.6191 0.044 Uiso 1 1 calc GR
H8B H 0.4750 0.2791 0.6906 0.044 Uiso 1 1 calc GR
H8C H 0.5684 0.2209 0.6394 0.044 Uiso 1 1 calc GR
C9 C 0.9182(8) 0.5124(3) 0.7366(3) 0.0549(14) Uani 1 1 d .
H9A H 1.0011 0.4712 0.7161 0.082 Uiso 1 1 calc GR
H9B H 0.9925 0.5273 0.7750 0.082 Uiso 1 1 calc GR
H9C H 0.9082 0.5576 0.7092 0.082 Uiso 1 1 calc GR
C10 C 0.5600(8) 0.5389(3) 0.7906(2) 0.0451(11) Uani 1 1 d .
H10A H 0.5474 0.5888 0.7693 0.068 Uiso 1 1 calc GR
H10B H 0.6330 0.5464 0.8305 0.068 Uiso 1 1 calc GR
H10C H 0.4141 0.5173 0.7975 0.068 Uiso 1 1 calc GR
C11 C 0.9755(7) 0.2278(2) 0.70162(19) 0.0314(8) Uani 1 1 d .
C12 C 0.8325(6) 0.42834(18) 0.49961(16) 0.0210(6) Uani 1 1 d .
C13 C 0.6410(7) 0.4060(2) 0.47066(18) 0.0304(8) Uani 1 1 d .
H13 H 0.5945 0.3535 0.4721 0.036 Uiso 1 1 calc R
C14 C 0.5182(7) 0.4609(2) 0.43964(18) 0.0320(8) Uani 1 1 d .
H14 H 0.3855 0.4470 0.4198 0.038 Uiso 1 1 calc R
C15 C 0.5934(6) 0.5363(2) 0.43820(16) 0.0259(7) Uani 1 1 d .
C16 C 0.7848(7) 0.5595(2) 0.46619(19) 0.0336(9) Uani 1 1 d .
H16 H 0.8329 0.6118 0.4637 0.040 Uiso 1 1 calc R
C17 C 0.9055(7) 0.5041(2) 0.49808(19) 0.0301(8) Uani 1 1 d .
H17 H 1.0368 0.5182 0.5186 0.036 Uiso 1 1 calc R
Cl1 Cl 0.7491(2) 0.80870(7) 0.47368(5) 0.0516(3) Uani 1 1 d .
Cl2 Cl 0.8679(4) 0.91600(8) 0.37847(9) 0.0868(6) Uani 1 1 d .
Cl3 Cl 1.0601(2) 0.76256(9) 0.38140(7) 0.0656(4) Uani 1 1 d .
C18 C 0.8276(8) 0.8182(2) 0.3958(2) 0.0397(10) Uani 1 1 d .
H18 H 0.7064 0.7982 0.3693 0.048 Uiso 1 1 calc R
H2 H 0.775(7) 0.274(2) 0.5607(18) 0.015(9) Uiso 1 1 d .

loop_
_atom_site_aniso_label
_atom_site_aniso_U_11
_atom_site_aniso_U_22
_atom_site_aniso_U_33
_atom_site_aniso_U_23
_atom_site_aniso_U_13
_atom_site_aniso_U_12
S1 0.0212(4) 0.0193(3) 0.0223(4) -0.0009(3) 0.0018(3) 0.0042(3)
F1 0.0374(13) 0.0385(12) 0.0355(13) 0.0086(10) -0.0066(10) 0.0133(10)
F2 0.0387(16) 0.0507(17) 0.153(4) 0.063(2) -0.0187(19) -0.0123(13)
F3 0.077(2) 0.0448(14) 0.0526(16) -0.0177(12) -0.0203(15) 0.0346(14)
O10 0.0201(12) 0.0302(12) 0.0330(14) 0.0026(11) -0.0023(11) -0.0004(10)
O11 0.060(2) 0.0495(19) 0.062(2) 0.0099(17) -0.0289(19) 0.0084(17)
O12 0.068(2) 0.0277(14) 0.0337(15) 0.0076(11) -0.0018(15) 0.0069(14)
O13 0.0431(16) 0.0318(13) 0.0340(15) -0.0040(11) 0.0114(12) 0.0125(12)
N1 0.049(2) 0.0314(16) 0.0232(16) 0.0019(12) -0.0008(15) 0.0122(16)
N2 0.0255(15) 0.0156(12) 0.0228(14) -0.0036(11) -0.0044(12) -0.0026(12)
C1 0.0226(17) 0.0172(14) 0.0223(16) 0.0005(12) -0.0009(14) -0.0002(12)
C2 0.0234(16) 0.0174(14) 0.0221(16) -0.0012(12) -0.0003(13) 0.0025(13)
C3 0.0235(17) 0.0253(16) 0.0258(18) -0.0014(14) 0.0018(14) 0.0005(13)
C4 0.030(2) 0.0323(19) 0.0291(19) -0.0094(16) 0.0029(16) 0.0059(15)
C5 0.063(3) 0.036(2) 0.0221(19) 0.0009(16) 0.0049(19) 0.011(2)
C6 0.093(4) 0.063(3) 0.026(2) -0.001(2) 0.001(2) 0.043(3)
C7 0.0292(18) 0.0199(15) 0.0234(17) 0.0034(13) -0.0054(14) 0.0007(13)
C8 0.0215(19) 0.0270(16) 0.039(2) 0.0023(15) -0.0002(16) -0.0049(14)
C9 0.040(3) 0.073(3) 0.052(3) -0.025(3) 0.003(2) -0.016(2)
C10 0.048(3) 0.050(2) 0.037(2) -0.014(2) 0.001(2) 0.015(2)
C11 0.0284(19) 0.0230(16) 0.043(2) 0.0054(15) -0.0066(17) 0.0018(15)
C12 0.0238(16) 0.0196(14) 0.0197(16) 0.0006(12) 0.0034(13) 0.0029(13)
C13 0.038(2) 0.0221(16) 0.031(2) -0.0016(14) -0.0061(17) -0.0023(15)
C14 0.037(2) 0.0299(17) 0.0297(18) -0.0007(14) -0.0110(17) -0.0018(16)
C15 0.034(2) 0.0265(16) 0.0172(16) 0.0016(13) 0.0024(14) 0.0069(15)
C16 0.040(2) 0.0227(16) 0.038(2) 0.0054(15) -0.0053(18) -0.0039(15)
C17 0.032(2) 0.0251(17) 0.033(2) 0.0015(15) -0.0056(17) -0.0059(15)
Cl1 0.0700(8) 0.0478(6) 0.0368(6) -0.0029(4) 0.0083(5) -0.0008(6)
Cl2 0.1309(15) 0.0418(7) 0.0877(11) 0.0271(7) -0.0008(11) -0.0083(8)
Cl3 0.0657(9) 0.0773(9) 0.0539(7) -0.0067(7) 0.0099(6) 0.0195(7)
C18 0.054(3) 0.032(2) 0.033(2) -0.0009(17) -0.0028(19) -0.0014(19)

loop_
_atom_type_symbol
_atom_type_description
_atom_type_scat_dispersion_real
_atom_type_scat_dispersion_imag
_atom_type_scat_source
C C 0.0181 0.0091 'International Tables Vol C Tables 4.2.6.8 and 6.1.1.4'
H H 0.0000 0.0000 'International Tables Vol C Tables 4.2.6.8 and 6.1.1.4'
Cl Cl 0.3639 0.7018 'International Tables Vol C Tables 4.2.6.8 and 6.1.1.4'
F F 0.0727 0.0534 'International Tables Vol C Tables 4.2.6.8 and 6.1.1.4'
N N 0.0311 0.0180 'International Tables Vol C Tables 4.2.6.8 and 6.1.1.4'
O O 0.0492 0.0322 'International Tables Vol C Tables 4.2.6.8 and 6.1.1.4'
S S 0.3331 0.5567 'International Tables Vol C Tables 4.2.6.8 and 6.1.1.4'

loop_
_geom_angle_atom_site_label_1
_geom_angle_atom_site_label_2
_geom_angle_atom_site_label_3
_geom_angle
O10 S1 O13 119.29(17)
O10 S1 N2 109.85(16)
O10 S1 C12 107.25(15)
O13 S1 N2 106.18(16)
O13 S1 C12 105.56(16)
N2 S1 C12 108.23(16)
O11 N1 O12 124.1(4)
O11 N1 C15 117.7(3)
O12 N1 C15 118.2(4)
S1 N2 H2 111(3)
C1 N2 S1 127.6(2)
C1 N2 H2 119(3)
N2 C1 C2 110.2(3)
N2 C1 C7 109.7(3)
N2 C1 C8 105.8(3)
C2 C1 C7 108.2(3)
C8 C1 C2 109.5(3)
C8 C1 C7 113.3(3)
C1 C2 H2A 109.1
C1 C2 H2B 109.1
H2A C2 H2B 107.8
C3 C2 C1 112.5(3)
C3 C2 H2A 109.1
C3 C2 H2B 109.1
C2 C3 H3 115.2
C4 C3 C2 121.8(3)
C4 C3 H3 115.2
C5 C3 C2 118.4(3)
C5 C3 H3 115.2
C5 C3 C4 59.8(3)
C5 C4 C3 59.8(3)
C5 C4 C9 119.5(4)
C5 C4 C10 116.5(4)
C9 C4 C3 120.1(3)
C9 C4 C10 113.7(4)
C10 C4 C3 117.1(3)
C3 C5 C4 60.5(3)
C3 C5 H5 113.5
C4 C5 H5 113.5
C6 C5 C3 120.0(4)
C6 C5 C4 125.7(5)
C6 C5 H5 113.5
C5 C6 H6A 107.7
C5 C6 H6B 107.7
C5 C6 C7 118.5(4)
H6A C6 H6B 107.1
C7 C6 H6A 107.7
C7 C6 H6B 107.7
C1 C7 C6 113.0(3)
C1 C7 H7 107.8
C6 C7 H7 107.8
C11 C7 C1 115.4(3)
C11 C7 C6 104.8(3)
C11 C7 H7 107.8
C1 C8 H8A 109.5
C1 C8 H8B 109.5
C1 C8 H8C 109.5
H8A C8 H8B 109.5
H8A C8 H8C 109.5
H8B C8 H8C 109.5
C4 C9 H9A 109.5
C4 C9 H9B 109.5
C4 C9 H9C 109.5
H9A C9 H9B 109.5
H9A C9 H9C 109.5
H9B C9 H9C 109.5
C4 C10 H10A 109.5
C4 C10 H10B 109.5
C4 C10 H10C 109.5
H10A C10 H10B 109.5
H10A C10 H10C 109.5
H10B C10 H10C 109.5
F1 C11 F3 104.4(3)
F1 C11 C7 111.3(3)
F2 C11 F1 105.6(3)
F2 C11 F3 106.9(4)
F2 C11 C7 115.6(3)
F3 C11 C7 112.2(3)
C13 C12 S1 119.1(3)
C17 C12 S1 119.1(3)
C17 C12 C13 121.8(3)
C12 C13 H13 120.3
C14 C13 C12 119.4(3)
C14 C13 H13 120.3
C13 C14 H14 120.9
C15 C14 C13 118.3(4)
C15 C14 H14 120.9
C14 C15 N1 118.7(4)
C16 C15 N1 118.1(3)
C16 C15 C14 123.2(3)
C15 C16 H16 120.9
C15 C16 C17 118.1(3)
C17 C16 H16 120.9
C12 C17 C16 119.2(4)
C12 C17 H17 120.4
C16 C17 H17 120.4
Cl1 C18 H18 108.3
Cl2 C18 Cl1 109.5(2)
Cl2 C18 Cl3 112.1(3)
Cl2 C18 H18 108.3
Cl3 C18 Cl1 110.1(2)
Cl3 C18 H18 108.3

loop_
_geom_bond_atom_site_label_1
_geom_bond_atom_site_label_2
_geom_bond_distance
S1 O10 1.432(3)
S1 O13 1.434(3)
S1 N2 1.604(3)
S1 C12 1.784(3)
F1 C11 1.348(4)
F2 C11 1.310(5)
F3 C11 1.354(5)
O11 N1 1.217(5)
O12 N1 1.220(5)
N1 C15 1.477(5)
N2 C1 1.489(4)
N2 H2 0.77(4)
C1 C2 1.542(4)
C1 C7 1.556(5)
C1 C8 1.521(5)
C2 H2A 0.9900
C2 H2B 0.9900
C2 C3 1.518(5)
C3 H3 1.0000
C3 C4 1.513(5)
C3 C5 1.502(5)
C4 C5 1.502(6)
C4 C9 1.509(6)
C4 C10 1.510(5)
C5 H5 1.0000
C5 C6 1.491(6)
C6 H6A 0.9900
C6 H6B 0.9900
C6 C7 1.564(6)
C7 H7 1.0000
C7 C11 1.503(5)
C8 H8A 0.9800
C8 H8B 0.9800
C8 H8C 0.9800
C9 H9A 0.9800
C9 H9B 0.9800
C9 H9C 0.9800
C10 H10A 0.9800
C10 H10B 0.9800
C10 H10C 0.9800
C12 C13 1.385(5)
C12 C17 1.381(5)
C13 H13 0.9500
C13 C14 1.383(5)
C14 H14 0.9500
C14 C15 1.380(5)
C15 C16 1.379(6)
C16 H16 0.9500
C16 C17 1.391(5)
C17 H17 0.9500
Cl1 C18 1.759(4)
Cl2 C18 1.745(4)
Cl3 C18 1.746(5)
C18 H18 1.0000

loop_
_geom_torsion_atom_site_label_1
_geom_torsion_atom_site_label_2
_geom_torsion_atom_site_label_3
_geom_torsion_atom_site_label_4
_geom_torsion
S1 N2 C1 C2 39.6(4)
S1 N2 C1 C7 -79.5(3)
S1 N2 C1 C8 157.9(3)
S1 C12 C13 C14 -179.6(3)
S1 C12 C17 C16 178.7(3)
O10 S1 N2 C1 37.2(3)
O10 S1 C12 C13 -164.2(3)
O10 S1 C12 C17 16.5(3)
O11 N1 C15 C14 6.1(5)
O11 N1 C15 C16 -174.1(4)
O12 N1 C15 C14 -174.4(4)
O12 N1 C15 C16 5.4(5)
O13 S1 N2 C1 167.4(3)
O13 S1 C12 C13 67.6(3)
O13 S1 C12 C17 -111.7(3)
N1 C15 C16 C17 179.3(4)
N2 S1 C12 C13 -45.8(3)
N2 S1 C12 C17 135.0(3)
N2 C1 C2 C3 179.5(3)
N2 C1 C7 C6 175.1(4)
N2 C1 C7 C11 -64.3(4)
C1 C2 C3 C4 106.1(4)
C1 C2 C3 C5 35.9(5)
C1 C7 C11 F1 175.0(3)
C1 C7 C11 F2 -64.5(5)
C1 C7 C11 F3 58.5(4)
C2 C1 C7 C6 54.8(4)
C2 C1 C7 C11 175.4(3)
C2 C3 C4 C5 -106.6(4)
C2 C3 C4 C9 2.1(6)
C2 C3 C4 C10 147.1(4)
C2 C3 C5 C4 112.3(4)
C2 C3 C5 C6 -4.3(6)
C3 C4 C5 C6 107.4(5)
C3 C5 C6 C7 -1.0(8)
C4 C3 C5 C6 -116.5(6)
C4 C5 C6 C7 -74.3(7)
C5 C3 C4 C9 108.7(5)
C5 C3 C4 C10 -106.3(4)
C5 C6 C7 C1 -25.2(7)
C5 C6 C7 C11 -151.7(5)
C6 C7 C11 F1 -60.0(5)
C6 C7 C11 F2 60.5(5)
C6 C7 C11 F3 -176.6(4)
C7 C1 C2 C3 -60.5(4)
C8 C1 C2 C3 63.5(4)
C8 C1 C7 C6 -66.8(4)
C8 C1 C7 C11 53.8(4)
C9 C4 C5 C3 -109.7(4)
C9 C4 C5 C6 -2.3(6)
C10 C4 C5 C3 107.3(4)
C10 C4 C5 C6 -145.2(4)
C12 S1 N2 C1 -79.6(3)
C12 C13 C14 C15 0.7(6)
C13 C12 C17 C16 -0.5(6)
C13 C14 C15 N1 179.7(3)
C13 C14 C15 C16 0.0(6)
C14 C15 C16 C17 -1.0(6)
C15 C16 C17 C12 1.2(6)
C17 C12 C13 C14 -0.4(6)
